data_7201754
loop_
_publ_author_name
'Mohamed, Sharmarke'
'Barnett, Sarah A.'
'Tocher, Derek A.'
'Price, Sarah L.'
'Shankland, Kenneth'
'Leech, Charlotte K.'

_publ_section_title
;
 Discovery of three polymorphs of 7-fluoroisatin reveals challenges in
 using computational crystal structure prediction as a complement to
 experimental screening
;
_journal_name_full CrystEngComm
_journal_paper_doi 10.1039/b714566g
_journal_year 2008
_chemical_formula_moiety 'C8 H4 F N O2'
_chemical_formula_sum 'C8 H4 F N O2'
_chemical_formula_weight 165.12
_chemical_name_common '7-Fluoroisatin Form I'
_chemical_name_systematic
;
7-Fluoroisatin Form I
;
_space_group_IT_number 14
_symmetry_cell_setting monoclinic
_symmetry_space_group_name_Hall '-P 2ybc'
_symmetry_space_group_name_H-M 'P 1 21/c 1'
_atom_sites_solution_hydrogens difmap
_atom_sites_solution_primary direct
_atom_sites_solution_secondary difmap
_audit_creation_method SHELXL-97
_cell_angle_alpha 90.00
_cell_angle_beta 90.631(3)
_cell_angle_gamma 90.00
_cell_formula_units_Z 4
_cell_length_a 3.79560(10)
_cell_length_b 11.9933(3)
_cell_length_c 14.9907(4)
_cell_measurement_reflns_used 4269
_cell_measurement_temperature 123(2)
_cell_measurement_theta_max 28.5857
_cell_measurement_theta_min 2.7090
_cell_volume 682.36(3)
_computing_cell_refinement
;
CrysAlis RED, Oxford Diffraction Ltd., Version 1.171.31.5
;
_computing_data_collection
;
CrysAlis CCD, Oxford Diffraction Ltd., Version 1.171.31.5
;
_computing_data_reduction
;
CrysAlis RED, Oxford Diffraction Ltd., Version 1.171.31.5
;
_computing_molecular_graphics 'Bruker SHELXTL'
_computing_publication_material 'Bruker SHELXTL and local programs'
_computing_structure_refinement 'SHELXL-97 (Sheldrick, 1997)'
_computing_structure_solution 'SHELXS-97 (Sheldrick, 1990)'
_diffrn_ambient_temperature 123(2)
_diffrn_detector_area_resol_mean 15.9745
_diffrn_measured_fraction_theta_full 0.998
_diffrn_measured_fraction_theta_max 0.922
_diffrn_measurement_device_type 'Oxford Diffraction Gemini'
_diffrn_measurement_method '/w and /p scans'
_diffrn_radiation_monochromator graphite
_diffrn_radiation_source 'Enhance (Mu) X-ray Source'
_diffrn_radiation_type MoK\a
_diffrn_radiation_wavelength 0.71073
_diffrn_reflns_av_R_equivalents 0.0213
_diffrn_reflns_av_sigmaI/netI 0.0192
_diffrn_reflns_limit_h_max 5
_diffrn_reflns_limit_h_min -5
_diffrn_reflns_limit_k_max 15
_diffrn_reflns_limit_k_min -15
_diffrn_reflns_limit_l_max 18
_diffrn_reflns_limit_l_min -18
_diffrn_reflns_number 7195
_diffrn_reflns_theta_full 25.00
_diffrn_reflns_theta_max 28.69
_diffrn_reflns_theta_min 2.72
_diffrn_standards_number 0
_exptl_absorpt_coefficient_mu 0.135
_exptl_absorpt_correction_T_max 0.9826
_exptl_absorpt_correction_T_min 0.9683
_exptl_absorpt_correction_type multi-scan
_exptl_absorpt_process_details
;
CrysAlis RED, Oxford Diffraction Ltd., Version 1.171.31.5
Empirical absorption correction using spherical harmonics,
implemented in SCALE3 ABSPACK scaling algorithm.
;
_exptl_crystal_colour Yellow
_exptl_crystal_density_diffrn 1.607
_exptl_crystal_density_method 'not measured'
_exptl_crystal_description Needle
_exptl_crystal_F_000 336
_exptl_crystal_size_max 0.24
_exptl_crystal_size_mid 0.13
_exptl_crystal_size_min 0.13
_refine_diff_density_max 0.301
_refine_diff_density_min -0.169
_refine_diff_density_rms 0.041
_refine_ls_extinction_method none
_refine_ls_goodness_of_fit_ref 1.102
_refine_ls_hydrogen_treatment refall
_refine_ls_matrix_type full
_refine_ls_number_parameters 125
_refine_ls_number_reflns 1618
_refine_ls_number_restraints 0
_refine_ls_restrained_S_all 1.102
_refine_ls_R_factor_all 0.0388
_refine_ls_R_factor_gt 0.0304
_refine_ls_shift/su_max 0.000
_refine_ls_shift/su_mean 0.000
_refine_ls_structure_factor_coef Fsqd
_refine_ls_weighting_details 'calc w=1/[\s^2^(Fo^2^)+(0.0401P)^2^+0.1462P] where P=(Fo^2^+2Fc^2^)/3'
_refine_ls_weighting_scheme calc
_refine_ls_wR_factor_gt 0.0784
_refine_ls_wR_factor_ref 0.0817
_reflns_number_gt 1322
_reflns_number_total 1618
_reflns_threshold_expression >2sigma(I)
_cod_data_source_file b714566g.txt
_cod_data_source_block 06isis050
_cod_depositor_comments
;
The following automatic conversions were performed:
'_symmetry_cell_setting' value 'Monoclinic' changed to 'monoclinic'
according to '/home/saulius/struct/CIF-dictionaries/cif_core.dic'
dictionary named 'cif_core.dic' version 2.4.1 from 2010-06-29.

Automatic conversion script
Id: cif_fix_enum 1527 2010-12-29 10:47:43Z saulius 
;
_cod_original_sg_symbol_H-M P21/c
_cod_database_code 7201754

loop_
_symmetry_equiv_pos_as_xyz
'x, y, z'
'-x, y+1/2, -z+1/2'
'-x, -y, -z'
'x, -y-1/2, z-1/2'

loop_
_atom_site_label
_atom_site_type_symbol
_atom_site_fract_x
_atom_site_fract_y
_atom_site_fract_z
_atom_site_U_iso_or_equiv
_atom_site_adp_type
_atom_site_occupancy
_atom_site_symmetry_multiplicity
_atom_site_calc_flag
_atom_site_refinement_flags
_atom_site_disorder_assembly
_atom_site_disorder_group
C1 C 0.1852(3) 0.15347(9) 0.47945(7) 0.0187(2) Uani 1 1 d . . .
C2 C 0.3295(3) 0.27552(9) 0.48397(8) 0.0200(3) Uani 1 1 d . . .
C3 C 0.5120(3) 0.28246(10) 0.57077(7) 0.0185(2) Uani 1 1 d . . .
C4 C 0.6744(3) 0.37034(10) 0.61555(8) 0.0225(3) Uani 1 1 d . . .
H1 H 0.687(4) 0.4439(13) 0.5875(10) 0.030(4) Uiso 1 1 d . . .
C5 C 0.8093(3) 0.35043(11) 0.70035(8) 0.0237(3) Uani 1 1 d . . .
H2 H 0.920(4) 0.4095(13) 0.7323(10) 0.033(4) Uiso 1 1 d . . .
C6 C 0.7839(3) 0.24575(11) 0.73956(8) 0.0227(3) Uani 1 1 d . . .
H3 H 0.877(3) 0.2303(11) 0.7970(9) 0.022(3) Uiso 1 1 d . . .
C7 C 0.6187(3) 0.15990(10) 0.69397(8) 0.0197(3) Uani 1 1 d . . .
C8 C 0.4819(3) 0.17749(9) 0.61011(7) 0.0170(2) Uani 1 1 d . . .
N1 N 0.2982(3) 0.10206(8) 0.55459(6) 0.0179(2) Uani 1 1 d . . .
H4 H 0.229(4) 0.0326(13) 0.5688(9) 0.033(4) Uiso 1 1 d . . .
O1 O 0.0008(2) 0.11499(7) 0.41978(5) 0.0245(2) Uani 1 1 d . . .
O2 O 0.2820(2) 0.34329(7) 0.42594(6) 0.0285(2) Uani 1 1 d . . .
F1 F 0.5897(2) 0.05786(6) 0.73123(5) 0.0290(2) Uani 1 1 d . . .

loop_
_atom_site_aniso_label
_atom_site_aniso_U_11
_atom_site_aniso_U_22
_atom_site_aniso_U_33
_atom_site_aniso_U_23
_atom_site_aniso_U_13
_atom_site_aniso_U_12
C1 0.0210(5) 0.0182(5) 0.0169(5) -0.0001(4) -0.0006(4) -0.0002(4)
C2 0.0218(6) 0.0179(5) 0.0203(5) 0.0005(5) 0.0001(4) -0.0007(5)
C3 0.0196(5) 0.0174(6) 0.0187(5) -0.0014(4) 0.0003(4) 0.0006(4)
C4 0.0223(6) 0.0183(6) 0.0268(6) -0.0030(5) 0.0012(5) -0.0017(5)
C5 0.0211(6) 0.0248(6) 0.0250(6) -0.0093(5) -0.0014(5) -0.0013(5)
C6 0.0194(6) 0.0312(7) 0.0175(5) -0.0043(5) -0.0030(4) 0.0027(5)
C7 0.0203(5) 0.0192(6) 0.0196(6) 0.0008(4) 0.0001(4) 0.0021(4)
C8 0.0164(5) 0.0169(5) 0.0177(5) -0.0035(4) 0.0002(4) 0.0010(4)
N1 0.0223(5) 0.0147(5) 0.0167(5) -0.0004(4) -0.0032(4) -0.0015(4)
O1 0.0316(5) 0.0225(4) 0.0191(4) 0.0005(3) -0.0072(3) -0.0062(4)
O2 0.0395(5) 0.0214(4) 0.0246(5) 0.0065(4) -0.0063(4) -0.0040(4)
F1 0.0391(4) 0.0234(4) 0.0243(4) 0.0060(3) -0.0071(3) -0.0009(3)

loop_
_atom_type_symbol
_atom_type_description
_atom_type_scat_dispersion_real
_atom_type_scat_dispersion_imag
_atom_type_scat_source
C C 0.0033 0.0016 'International Tables Vol C Tables 4.2.6.8 and 6.1.1.4'
H H 0.0000 0.0000 'International Tables Vol C Tables 4.2.6.8 and 6.1.1.4'
N N 0.0061 0.0033 'International Tables Vol C Tables 4.2.6.8 and 6.1.1.4'
O O 0.0106 0.0060 'International Tables Vol C Tables 4.2.6.8 and 6.1.1.4'
F F 0.0171 0.0103 'International Tables Vol C Tables 4.2.6.8 and 6.1.1.4'

loop_
_geom_angle_atom_site_label_1
_geom_angle_atom_site_label_2
_geom_angle_atom_site_label_3
_geom_angle
_geom_angle_site_symmetry_1
_geom_angle_site_symmetry_3
_geom_angle_publ_flag
O1 C1 N1 127.83(11) . . ?
O1 C1 C2 125.69(10) . . ?
N1 C1 C2 106.47(9) . . ?
O2 C2 C3 131.88(11) . . ?
O2 C2 C1 123.47(10) . . ?
C3 C2 C1 104.64(9) . . ?
C4 C3 C8 121.19(10) . . ?
C4 C3 C2 132.27(11) . . ?
C8 C3 C2 106.45(9) . . ?
C5 C4 C3 118.02(11) . . ?
C5 C4 H1 122.0(9) . . ?
C3 C4 H1 120.0(8) . . ?
C4 C5 C6 121.11(11) . . ?
C4 C5 H2 119.4(9) . . ?
C6 C5 H2 119.5(9) . . ?
C7 C6 C5 119.80(11) . . ?
C7 C6 H3 117.9(8) . . ?
C5 C6 H3 122.3(8) . . ?
F1 C7 C8 119.15(10) . . ?
F1 C7 C6 120.60(10) . . ?
C8 C7 C6 120.25(11) . . ?
C7 C8 C3 119.63(10) . . ?
C7 C8 N1 128.52(11) . . ?
C3 C8 N1 111.83(10) . . ?
C1 N1 C8 110.51(10) . . ?
C1 N1 H4 122.0(9) . . ?
C8 N1 H4 126.7(9) . . ?

loop_
_geom_bond_atom_site_label_1
_geom_bond_atom_site_label_2
_geom_bond_distance
_geom_bond_site_symmetry_2
_geom_bond_publ_flag
C1 O1 1.2205(14) . ?
C1 N1 1.3498(15) . ?
C1 C2 1.5641(16) . ?
C2 O2 1.2027(14) . ?
C2 C3 1.4697(16) . ?
C3 C4 1.3900(16) . ?
C3 C8 1.3954(16) . ?
C4 C5 1.3860(17) . ?
C4 H1 0.979(15) . ?
C5 C6 1.3900(18) . ?
C5 H2 0.951(16) . ?
C6 C7 1.3823(17) . ?
C6 H3 0.945(14) . ?
C7 F1 1.3502(13) . ?
C7 C8 1.3711(16) . ?
C8 N1 1.4088(14) . ?
N1 H4 0.899(16) . ?

loop_
_geom_hbond_atom_site_label_D
_geom_hbond_atom_site_label_H
_geom_hbond_atom_site_label_A
_geom_hbond_distance_DH
_geom_hbond_distance_HA
_geom_hbond_distance_DA
_geom_hbond_angle_DHA
_geom_hbond_site_symmetry_A
N1 H4 O1 0.899(16) 1.982(16) 2.8673(13) 167.7(14) 3_556
C6 H3 O2 0.945(14) 2.610(14) 3.5221(15) 162.1(11) 4_666

loop_
_geom_torsion_atom_site_label_1
_geom_torsion_atom_site_label_2
_geom_torsion_atom_site_label_3
_geom_torsion_atom_site_label_4
_geom_torsion
_geom_torsion_site_symmetry_1
_geom_torsion_site_symmetry_2
_geom_torsion_site_symmetry_3
_geom_torsion_site_symmetry_4
_geom_torsion_publ_flag
O1 C1 C2 O2 -3.02(19) . . . . ?
N1 C1 C2 O2 178.39(11) . . . . ?
O1 C1 C2 C3 175.92(11) . . . . ?
N1 C1 C2 C3 -2.66(12) . . . . ?
O2 C2 C3 C4 3.3(2) . . . . ?
C1 C2 C3 C4 -175.47(12) . . . . ?
O2 C2 C3 C8 179.79(13) . . . . ?
C1 C2 C3 C8 0.97(12) . . . . ?
C8 C3 C4 C5 0.64(17) . . . . ?
C2 C3 C4 C5 176.65(12) . . . . ?
C3 C4 C5 C6 0.09(18) . . . . ?
C4 C5 C6 C7 -0.60(18) . . . . ?
C5 C6 C7 F1 -179.62(10) . . . . ?
C5 C6 C7 C8 0.38(18) . . . . ?
F1 C7 C8 C3 -179.67(10) . . . . ?
C6 C7 C8 C3 0.34(17) . . . . ?
F1 C7 C8 N1 1.78(18) . . . . ?
C6 C7 C8 N1 -178.21(11) . . . . ?
C4 C3 C8 C7 -0.86(17) . . . . ?
C2 C3 C8 C7 -177.78(10) . . . . ?
C4 C3 C8 N1 177.92(10) . . . . ?
C2 C3 C8 N1 0.99(13) . . . . ?
O1 C1 N1 C8 -175.21(11) . . . . ?
C2 C1 N1 C8 3.34(12) . . . . ?
C7 C8 N1 C1 175.74(11) . . . . ?
C3 C8 N1 C1 -2.91(13) . . . . ?

loop_
_cod_related_entry_id
_cod_related_entry_database
_cod_related_entry_code
1 ChemSpider 509738
